data_4027312
loop_
_publ_author_name
'Sonja Geib'
'Susanne C. Martens'
'Ute Zschieschang'
'Florian Lombeck'
'Hubert Wadepohl'
'Hagen Klauk'
'Lutz H. Gade'

_publ_section_title
;
 1,3,6,8-Tetraazapyrenes: Synthesis, Solid-State Structures, and
 Properties as Redox-Active Materials
;
_journal_name_full 'Journal of Organic Chemistry'
_journal_page_first 6107
_journal_page_last 6116
_journal_paper_doi 10.1021/jo300894p
_journal_volume 77
_journal_year 2012
_chemical_formula_sum 'C16 H2 Br2 F10 N4'
_chemical_formula_weight 600.04
_space_group_IT_number 2
_symmetry_cell_setting triclinic
_symmetry_Int_Tables_number 2
_symmetry_space_group_name_Hall '-P 1'
_symmetry_space_group_name_H-M 'P -1'
_atom_sites_solution_hydrogens geom
_atom_sites_solution_primary heavy
_atom_sites_solution_secondary difmap
_audit_block_code ga_sh11
_audit_creation_method SHELXL-97
_cell_angle_alpha 90.869(11)
_cell_angle_beta 94.021(7)
_cell_angle_gamma 102.739(15)
_cell_formula_units_Z 1
_cell_length_a 4.959(2)
_cell_length_b 8.559(4)
_cell_length_c 10.259(5)
_cell_measurement_reflns_used 5012
_cell_measurement_temperature 100(2)
_cell_measurement_theta_max 31.81
_cell_measurement_theta_min 2.44
_cell_volume 423.5(3)
_computing_cell_refinement
;
SAINT (Bruker AXS, 1997-2008). Includes estimated systematic errors
 of the unit cell constants from Monte Carlo simulations.
;
_computing_data_collection 'SMART-5.631 (Bruker AXS, 2003)'
_computing_data_reduction 'SAINT (Bruker AXS, 1997-2008); SADABS (Bruker AXS, 2008)'
_computing_publication_material 'SHELXL-97 (Sheldrick, 1997)'
_computing_structure_refinement 'SHELXL-97 (Sheldrick, 1997)'
_computing_structure_solution 'DIRDIF (Beurskens et al., 1999-2008)'
_diffrn_ambient_environment 'perfluoro polyether oil'
_diffrn_ambient_temperature 100(2)
_diffrn_detector 'CCD plate'
_diffrn_detector_area_resol_mean 8.19
_diffrn_detector_type CCD-PXL-KAF2
_diffrn_measured_fraction_theta_full 0.986
_diffrn_measured_fraction_theta_max 0.927
_diffrn_measurement_device 'three-circle diffractometer'
_diffrn_measurement_device_type 'Bruker AXS Smart 1000'
_diffrn_measurement_method '\f- and \w-scans'
_diffrn_measurement_specimen_support 'polyimid foil'
_diffrn_radiation_monochromator graphite
_diffrn_radiation_probe x-ray
_diffrn_radiation_type MoK\a
_diffrn_radiation_wavelength 0.71073
_diffrn_reflns_av_R_equivalents 0.0292
_diffrn_reflns_av_sigmaI/netI 0.0255
_diffrn_reflns_limit_h_max 7
_diffrn_reflns_limit_h_min -7
_diffrn_reflns_limit_k_max 12
_diffrn_reflns_limit_k_min -12
_diffrn_reflns_limit_l_max 15
_diffrn_reflns_limit_l_min 0
_diffrn_reflns_number 10385
_diffrn_reflns_theta_full 31.00
_diffrn_reflns_theta_max 32.11
_diffrn_reflns_theta_min 2.44
_diffrn_source 'fine-focus sealed tube'
_exptl_absorpt_coefficient_mu 4.907
_exptl_absorpt_correction_T_max 0.8675
_exptl_absorpt_correction_T_min 0.5510
_exptl_absorpt_correction_type numerical
_exptl_absorpt_process_details
;
SADABS (Sheldrick & Bruker AXS, 2004-2008)
;
_exptl_crystal_colour yellow
_exptl_crystal_density_diffrn 2.353
_exptl_crystal_description needle
_exptl_crystal_F_000 286
_exptl_crystal_size_max 0.23
_exptl_crystal_size_mid 0.07
_exptl_crystal_size_min 0.04
_refine_diff_density_max 0.727
_refine_diff_density_min -0.399
_refine_diff_density_rms 0.112
_refine_ls_abs_structure_details 'Flack H D (1983), Acta Cryst. A39, 876-881'
_refine_ls_extinction_method none
_refine_ls_goodness_of_fit_ref 1.062
_refine_ls_hydrogen_treatment constr
_refine_ls_matrix_type full
_refine_ls_number_parameters 145
_refine_ls_number_reflns 2758
_refine_ls_number_restraints 0
_refine_ls_restrained_S_all 1.062
_refine_ls_R_factor_all 0.0335
_refine_ls_R_factor_gt 0.0281
_refine_ls_shift/su_max 0.000
_refine_ls_shift/su_mean 0.000
_refine_ls_structure_factor_coef Fsqd
_refine_ls_weighting_details 'calc w=1/[\s^2^(Fo^2^)+(0.0355P)^2^+0.4449P] where P=(Fo^2^+2Fc^2^)/3'
_refine_ls_weighting_scheme calc
_refine_ls_wR_factor_gt 0.0683
_refine_ls_wR_factor_ref 0.0706
_reflns_number_gt 2500
_reflns_number_total 2758
_reflns_threshold_expression >2sigma(I)
_cod_data_source_file jo300894p_si_002_09.cif
_cod_data_source_block ga_sh11
_cod_original_cell_volume 423.4(4)
_cod_database_code 4027312
_audit_block_refno 1221

loop_
_symmetry_equiv_pos_as_xyz
'x, y, z'
'-x, -y, -z'

loop_
_atom_site_label
_atom_site_type_symbol
_atom_site_fract_x
_atom_site_fract_y
_atom_site_fract_z
_atom_site_U_iso_or_equiv
_atom_site_adp_type
_atom_site_occupancy
_atom_site_symmetry_multiplicity
_atom_site_calc_flag
_atom_site_refinement_flags
Br Br 0.20396(4) 0.42374(2) 0.37436(2) 0.01663(7) Uani 1 1 d .
F5 F 0.0382(3) 0.34161(18) 1.02734(13) 0.0254(3) Uani 1 1 d .
F4 F 0.3751(3) 0.23234(17) 0.98355(13) 0.0223(3) Uani 1 1 d .
F3 F 0.2993(3) 0.43323(16) 0.87334(14) 0.0250(3) Uani 1 1 d .
C15 C 0.1783(4) 0.3011(3) 0.9319(2) 0.0180(4) Uani 1 1 d .
C2 C 0.3606(4) 0.2467(2) 0.40608(19) 0.0125(3) Uani 1 1 d .
C11 C 0.1347(4) 0.1244(2) 0.72452(19) 0.0126(3) Uani 1 1 d .
C5 C 0.4215(4) 0.0265(2) 0.54673(18) 0.0116(3) Uani 1 1 d .
F1 F -0.2037(3) 0.26609(16) 0.77927(13) 0.0181(2) Uani 1 1 d .
F2 F -0.1577(3) 0.06328(15) 0.89764(12) 0.0171(2) Uani 1 1 d .
C14 C -0.0177(4) 0.1856(2) 0.8315(2) 0.0142(3) Uani 1 1 d .
C3 C 0.5135(4) 0.1967(2) 0.31537(19) 0.0139(3) Uani 1 1 d .
H3 H 0.5451 0.2538 0.2372 0.017 Uiso 1 1 calc R
N1 N 0.1647(3) 0.2134(2) 0.61850(16) 0.0131(3) Uani 1 1 d .
N2 N 0.2243(3) -0.0075(2) 0.75366(17) 0.0138(3) Uani 1 1 d .
C4 C 0.3721(4) -0.0575(2) 0.66255(19) 0.0129(3) Uani 1 1 d .
C1 C 0.3110(4) 0.1632(2) 0.52715(18) 0.0117(3) Uani 1 1 d .

loop_
_atom_site_aniso_label
_atom_site_aniso_U_11
_atom_site_aniso_U_22
_atom_site_aniso_U_33
_atom_site_aniso_U_23
_atom_site_aniso_U_13
_atom_site_aniso_U_12
Br 0.01995(10) 0.01384(10) 0.01787(10) 0.00092(7) 0.00016(7) 0.00790(7)
F5 0.0312(7) 0.0269(7) 0.0194(6) -0.0077(5) 0.0085(5) 0.0076(6)
F4 0.0202(6) 0.0262(7) 0.0202(6) -0.0032(5) -0.0033(5) 0.0060(5)
F3 0.0314(7) 0.0154(6) 0.0255(7) -0.0013(5) 0.0051(5) -0.0014(5)
C15 0.0205(9) 0.0167(9) 0.0171(9) -0.0013(7) 0.0043(7) 0.0039(7)
C2 0.0136(8) 0.0104(8) 0.0137(8) -0.0009(6) -0.0009(6) 0.0041(6)
C11 0.0117(8) 0.0125(8) 0.0134(8) -0.0014(6) 0.0011(6) 0.0025(6)
C5 0.0115(8) 0.0100(8) 0.0129(8) -0.0005(6) -0.0007(6) 0.0021(6)
F1 0.0181(6) 0.0202(6) 0.0196(6) 0.0030(5) 0.0032(5) 0.0114(5)
F2 0.0179(6) 0.0151(6) 0.0186(6) 0.0029(4) 0.0056(4) 0.0032(4)
C14 0.0149(8) 0.0128(8) 0.0157(9) 0.0015(7) 0.0012(7) 0.0049(7)
C3 0.0157(8) 0.0120(8) 0.0142(8) 0.0012(6) 0.0005(6) 0.0035(7)
N1 0.0135(7) 0.0119(7) 0.0142(7) -0.0008(6) 0.0002(6) 0.0039(6)
N2 0.0147(7) 0.0124(7) 0.0145(7) -0.0007(6) 0.0006(6) 0.0035(6)
C4 0.0132(8) 0.0114(8) 0.0138(8) -0.0017(6) -0.0007(6) 0.0029(6)
C1 0.0111(7) 0.0104(8) 0.0132(8) -0.0013(6) -0.0011(6) 0.0021(6)

loop_
_atom_type_symbol
_atom_type_description
_atom_type_scat_dispersion_real
_atom_type_scat_dispersion_imag
_atom_type_scat_source
C C 0.0033 0.0016 'International Tables Vol C Tables 4.2.6.8 and 6.1.1.4'
H H 0.0000 0.0000 'International Tables Vol C Tables 4.2.6.8 and 6.1.1.4'
Br Br -0.2901 2.4595 'International Tables Vol C Tables 4.2.6.8 and 6.1.1.4'
F F 0.0171 0.0103 'International Tables Vol C Tables 4.2.6.8 and 6.1.1.4'
N N 0.0061 0.0033 'International Tables Vol C Tables 4.2.6.8 and 6.1.1.4'

loop_
_exptl_crystal_face_index_h
_exptl_crystal_face_index_k
_exptl_crystal_face_index_l
_exptl_crystal_face_perp_dist
0.00 3.00 5.00 0.0370
0.00 1.00 -1.00 0.0110
0.00 -1.00 1.00 0.0250
0.00 1.00 3.00 0.0370
1.00 0.00 2.00 0.0330
0.00 -1.00 -3.00 0.0460
-1.00 0.00 -1.00 0.0740

loop_
_geom_angle_atom_site_label_1
_geom_angle_atom_site_label_2
_geom_angle_atom_site_label_3
_geom_angle
_geom_angle_site_symmetry_1
_geom_angle_site_symmetry_3
F5 C15 F4 108.64(18) . .
F5 C15 F3 108.83(18) . .
F4 C15 F3 108.41(18) . .
F5 C15 C14 110.50(18) . .
F4 C15 C14 110.55(17) . .
F3 C15 C14 109.85(18) . .
C3 C2 C1 121.22(18) . .
C3 C2 Br 120.03(15) . .
C1 C2 Br 118.74(14) . .
N2 C11 N1 130.21(18) . .
N2 C11 C14 114.46(17) . .
N1 C11 C14 115.30(17) . .
C4 C5 C5 120.0(2) . 2_656
C4 C5 C1 118.68(17) . .
C5 C5 C1 121.4(2) 2_656 .
F2 C14 F1 107.58(16) . .
F2 C14 C11 110.81(16) . .
F1 C14 C11 110.59(16) . .
F2 C14 C15 107.54(17) . .
F1 C14 C15 107.07(17) . .
C11 C14 C15 113.02(16) . .
C2 C3 C4 120.32(18) . 2_656
C2 C3 H3 119.8 . .
C4 C3 H3 119.8 2_656 .
C11 N1 C1 115.04(17) . .
C11 N2 C4 114.84(17) . .
N2 C4 C5 120.72(18) . .
N2 C4 C3 119.94(18) . 2_656
C5 C4 C3 119.32(17) . 2_656
N1 C1 C5 120.50(18) . .
N1 C1 C2 121.69(17) . .
C5 C1 C2 117.81(17) . .

loop_
_geom_bond_atom_site_label_1
_geom_bond_atom_site_label_2
_geom_bond_distance
_geom_bond_site_symmetry_2
Br C2 1.872(2) .
F5 C15 1.324(2) .
F4 C15 1.330(3) .
F3 C15 1.331(3) .
C15 C14 1.545(3) .
C2 C3 1.362(3) .
C2 C1 1.451(3) .
C11 N2 1.332(3) .
C11 N1 1.336(3) .
C11 C14 1.525(3) .
C5 C4 1.406(3) .
C5 C5 1.407(4) 2_656
C5 C1 1.408(3) .
F1 C14 1.354(2) .
F2 C14 1.344(2) .
C3 C4 1.442(3) 2_656
C3 H3 0.9500 .
N1 C1 1.345(2) .
N2 C4 1.348(3) .
C4 C3 1.442(3) 2_656

loop_
_geom_torsion_atom_site_label_1
_geom_torsion_atom_site_label_2
_geom_torsion_atom_site_label_3
_geom_torsion_atom_site_label_4
_geom_torsion
_geom_torsion_site_symmetry_1
_geom_torsion_site_symmetry_4
N2 C11 C14 F2 -32.9(2) . .
N1 C11 C14 F2 149.04(17) . .
N2 C11 C14 F1 -152.10(17) . .
N1 C11 C14 F1 29.8(2) . .
N2 C11 C14 C15 87.9(2) . .
N1 C11 C14 C15 -90.2(2) . .
F5 C15 C14 F2 -53.0(2) . .
F4 C15 C14 F2 67.3(2) . .
F3 C15 C14 F2 -173.09(16) . .
F5 C15 C14 F1 62.4(2) . .
F4 C15 C14 F1 -177.33(16) . .
F3 C15 C14 F1 -57.7(2) . .
F5 C15 C14 C11 -175.62(17) . .
F4 C15 C14 C11 -55.3(2) . .
F3 C15 C14 C11 64.3(2) . .
C1 C2 C3 C4 0.7(3) . 2_656
Br C2 C3 C4 -178.13(14) . 2_656
N2 C11 N1 C1 -0.8(3) . .
C14 C11 N1 C1 176.91(16) . .
N1 C11 N2 C4 1.1(3) . .
C14 C11 N2 C4 -176.60(16) . .
C11 N2 C4 C5 -0.3(3) . .
C11 N2 C4 C3 178.40(17) . 2_656
C5 C5 C4 N2 179.4(2) 2_656 .
C1 C5 C4 N2 -0.6(3) . .
C5 C5 C4 C3 0.7(3) 2_656 2_656
C1 C5 C4 C3 -179.34(17) . 2_656
C11 N1 C1 C5 -0.3(3) . .
C11 N1 C1 C2 179.69(17) . .
C4 C5 C1 N1 1.0(3) . .
C5 C5 C1 N1 -179.0(2) 2_656 .
C4 C5 C1 C2 -179.05(16) . .
C5 C5 C1 C2 1.0(3) 2_656 .
C3 C2 C1 N1 178.70(18) . .
Br C2 C1 N1 -2.5(2) . .
C3 C2 C1 C5 -1.3(3) . .
Br C2 C1 C5 177.51(13) . .
